data_1505688
loop_
_publ_author_name
'G\"orner, Helmut'
'Khanra, Sumit'
'Weyherm\"uller, Thomas'
'Chaudhuri, Phalguni'

_publ_section_title
;
 Photoinduced intramolecular proton transfer of phenol-containing ligands
 and their zinc complexes.
;
_journal_issue 8
_journal_name_full 'The journal of physical chemistry. A'
_journal_page_first 2587
_journal_page_last 2594
_journal_paper_doi 10.1021/jp053662p
_journal_volume 110
_journal_year 2006
_chemical_formula_moiety '[C90 H128 N6 O6 Zn2], (C H2 Cl2)'
_chemical_formula_sum 'C91 H130 Cl2 N6 O6 Zn2'
_chemical_formula_weight 1605.65
_chemical_name_systematic
; 
 ? 
;
_space_group_IT_number 14
_symmetry_cell_setting monoclinic
_symmetry_space_group_name_Hall '-P 2ybc'
_symmetry_space_group_name_H-M 'P 1 21/c 1'
_atom_sites_solution_hydrogens geom
_atom_sites_solution_primary direct
_atom_sites_solution_secondary difmap
_audit_creation_method SHELXL-97
_cell_angle_alpha 90.00
_cell_angle_beta 96.766(5)
_cell_angle_gamma 90.00
_cell_formula_units_Z 4
_cell_length_a 17.4953(9)
_cell_length_b 17.5283(9)
_cell_length_c 30.010(2)
_cell_measurement_temperature 100(2)
_cell_volume 9138.9(9)
_computing_cell_refinement 'Nonius Collect Software'
_computing_data_collection 'Nonius Collect Software'
_computing_data_reduction 'Nonius Collect Software'
_computing_structure_refinement 'SHELXL-97 (Sheldrick, 1997)'
_computing_structure_solution 'SHELXS-97 (Sheldrick, 1990)'
_diffrn_ambient_temperature 100(2)
_diffrn_measured_fraction_theta_full 0.959
_diffrn_measured_fraction_theta_max 0.959
_diffrn_measurement_device_type 'Nonius Kappa-CCD'
_diffrn_measurement_method '1441 images at 0.5 deg. stepwise rotation in omega and phi, 45 sec./frame'
_diffrn_radiation_monochromator graphite
_diffrn_radiation_source 'rotating anode, 50 kV, 80 mA'
_diffrn_radiation_type MoK\a
_diffrn_radiation_wavelength 0.71073
_diffrn_reflns_av_R_equivalents 0.0894
_diffrn_reflns_av_sigmaI/netI 0.0490
_diffrn_reflns_limit_h_max 18
_diffrn_reflns_limit_h_min -18
_diffrn_reflns_limit_k_max 18
_diffrn_reflns_limit_k_min -18
_diffrn_reflns_limit_l_max 32
_diffrn_reflns_limit_l_min -32
_diffrn_reflns_number 80163
_diffrn_reflns_theta_full 22.50
_diffrn_reflns_theta_max 22.50
_diffrn_reflns_theta_min 2.97
_exptl_absorpt_coefficient_mu 0.635
_exptl_absorpt_correction_T_max 0.9758
_exptl_absorpt_correction_T_min 0.9144
_exptl_absorpt_correction_type gaussian
_exptl_crystal_colour 'light yellow'
_exptl_crystal_density_diffrn 1.167
_exptl_crystal_density_method 'not measured'
_exptl_crystal_description 'transparent parallelepiped'
_exptl_crystal_F_000 3440
_exptl_crystal_size_max 0.14
_exptl_crystal_size_mid 0.13
_exptl_crystal_size_min 0.04
_refine_diff_density_max 0.474
_refine_diff_density_min -1.257
_refine_diff_density_rms 0.078
_refine_ls_extinction_method none
_refine_ls_goodness_of_fit_ref 1.166
_refine_ls_hydrogen_treatment mixed
_refine_ls_matrix_type full
_refine_ls_number_parameters 989
_refine_ls_number_reflns 11916
_refine_ls_number_restraints 37
_refine_ls_restrained_S_all 1.165
_refine_ls_R_factor_all 0.0999
_refine_ls_R_factor_gt 0.0814
_refine_ls_shift/su_max 0.001
_refine_ls_shift/su_mean 0.000
_refine_ls_structure_factor_coef Fsqd
_refine_ls_weighting_details 'w=1/[\s^2^(Fo^2^)+(0.0400P)^2^+48.0020P] where P=(Fo^2^+2Fc^2^)/3'
_refine_ls_weighting_scheme calc
_refine_ls_wR_factor_gt 0.1664
_refine_ls_wR_factor_ref 0.1744
_reflns_number_gt 9837
_reflns_number_total 11916
_reflns_threshold_expression >2sigma(I)
_cod_data_source_file jp053662psi20050713_051604.cif
_cod_data_source_block IIZn
_cod_depositor_comments
;
The following automatic conversions were performed:

'_symmetry_cell_setting' value 'Monoclinic' changed to 'monoclinic'
according to /home/saulius/struct/CIF-dictionaries/cif_core.dic
dictionary named 'cif_core.dic' version 2.4.1 from
2010-06-29.

'_exptl_absorpt_correction_type' value 'Gaussian'
changed to 'gaussian' according to
/home/saulius/struct/CIF-dictionaries/cif_core.dic dictionary named
'cif_core.dic' version 2.4.1 from 2010-06-29.

Automatic conversion script
Id: cif_fix_values 1715 2011-07-08 13:25:40Z adriana 

The following automatic conversions were performed:

'_refine_ls_weighting_scheme' value 'calc
w=1/[\s^2^(Fo^2^)+(0.0400P)^2^+48.0020P] where P=(Fo^2^+2Fc^2^)/3'
was changed to 'calc'. New tag '_refine_ls_weighting_details' was
created. The value of the new tag was set to
'w=1/[\s^2^(Fo^2^)+(0.0400P)^2^+48.0020P] where P=(Fo^2^+2Fc^2^)/3'.

Automatic conversion script
Id: cif_fix_values 3143 2015-03-26 13:38:13Z robertas 
;
_cod_original_sg_symbol_H-M 'P2(1)/c , No.14'
_cod_database_code 1505688

loop_
_symmetry_equiv_pos_as_xyz
'x, y, z'
'-x, y+1/2, -z+1/2'
'-x, -y, -z'
'x, -y-1/2, z-1/2'

loop_
_atom_site_label
_atom_site_type_symbol
_atom_site_fract_x
_atom_site_fract_y
_atom_site_fract_z
_atom_site_U_iso_or_equiv
_atom_site_adp_type
_atom_site_occupancy
_atom_site_calc_flag
_atom_site_refinement_flags
_atom_site_disorder_assembly
_atom_site_disorder_group
Zn1 Zn 0.32939(4) 0.54813(4) 0.18811(2) 0.0265(2) Uani 1 d . . .
Zn2 Zn 0.15998(4) 0.62015(4) 0.30700(2) 0.0216(2) Uani 1 d . . .
O1 O 0.4281(2) 0.5672(2) 0.21739(13) 0.0202(9) Uani 1 d . . .
C1 C 0.4839(3) 0.5186(3) 0.23231(17) 0.0151(13) Uani 1 d . . .
C2 C 0.5503(3) 0.5476(3) 0.25887(18) 0.0146(13) Uani 1 d . . .
C3 C 0.6084(3) 0.4974(3) 0.27245(18) 0.0165(13) Uani 1 d . . .
H3 H 0.6525 0.5168 0.2904 0.020 Uiso 1 calc R . .
C4 C 0.6076(3) 0.4188(3) 0.26172(18) 0.0175(13) Uani 1 d . . .
C5 C 0.5419(3) 0.3916(3) 0.23794(18) 0.0171(13) Uani 1 d . . .
H5 H 0.5385 0.3387 0.2311 0.020 Uiso 1 calc R . .
C6 C 0.4786(3) 0.4394(3) 0.22297(18) 0.0151(13) Uani 1 d . . .
C7 C 0.4125(3) 0.4029(3) 0.19964(18) 0.0165(13) Uani 1 d . . .
H7 H 0.4167 0.3494 0.1955 0.020 Uiso 1 calc R . .
N8 N 0.3475(3) 0.4334(3) 0.18342(15) 0.0198(11) Uani 1 d . . .
N9 N 0.2932(3) 0.3795(3) 0.16401(15) 0.0170(11) Uani 1 d . . .
C10 C 0.2303(3) 0.4075(3) 0.14541(18) 0.0159(13) Uani 1 d . . .
H10 H 0.2244 0.4614 0.1445 0.019 Uiso 1 calc R . .
C11 C 0.1671(3) 0.3598(3) 0.12549(18) 0.0161(13) Uani 1 d . . .
C12 C 0.1005(3) 0.3960(3) 0.10419(18) 0.0186(14) Uani 1 d . . .
H12 H 0.0982 0.4501 0.1031 0.022 Uiso 1 calc R . .
C13 C 0.0385(3) 0.3539(3) 0.08495(19) 0.0192(14) Uani 1 d . . .
C14 C 0.0442(3) 0.2745(3) 0.08879(19) 0.0213(14) Uani 1 d . . .
H14 H 0.0009 0.2454 0.0767 0.026 Uiso 1 calc R . .
C15 C 0.1073(3) 0.2350(3) 0.10860(19) 0.0192(14) Uani 1 d . . .
O16 O 0.2356(2) 0.2439(2) 0.14520(14) 0.0238(10) Uani 1 d . . .
H16 H 0.2720 0.2753 0.1486 0.036 Uiso 1 calc R . .
C16 C 0.1712(3) 0.2794(3) 0.12685(18) 0.0179(13) Uani 1 d . . .
C17 C 0.5555(3) 0.6327(3) 0.2719(2) 0.0212(14) Uani 1 d . . .
C18 C 0.4882(4) 0.6531(3) 0.2985(2) 0.0263(15) Uani 1 d . . .
H18A H 0.4393 0.6416 0.2803 0.039 Uiso 1 calc R . .
H18B H 0.4904 0.7075 0.3060 0.039 Uiso 1 calc R . .
H18C H 0.4923 0.6230 0.3263 0.039 Uiso 1 calc R . .
C19 C 0.5528(4) 0.6829(3) 0.2295(2) 0.0292(16) Uani 1 d . . .
H19A H 0.5053 0.6725 0.2098 0.044 Uiso 1 calc R . .
H19B H 0.5973 0.6714 0.2137 0.044 Uiso 1 calc R . .
H19C H 0.5541 0.7368 0.2382 0.044 Uiso 1 calc R . .
C20 C 0.6301(4) 0.6512(4) 0.3011(2) 0.0365(18) Uani 1 d . . .
H20A H 0.6311 0.7057 0.3086 0.055 Uiso 1 calc R . .
H20B H 0.6739 0.6389 0.2849 0.055 Uiso 1 calc R . .
H20C H 0.6332 0.6211 0.3288 0.055 Uiso 1 calc R . .
C21 C 0.6780(3) 0.3686(3) 0.2768(2) 0.0252(15) Uani 1 d . . .
C22 C 0.7490(4) 0.4021(4) 0.2581(2) 0.0414(19) Uani 1 d . . .
H22A H 0.7575 0.4545 0.2689 0.062 Uiso 1 calc R . .
H22B H 0.7404 0.4021 0.2252 0.062 Uiso 1 calc R . .
H22C H 0.7943 0.3710 0.2682 0.062 Uiso 1 calc R . .
C23 C 0.6666(4) 0.2869(4) 0.2592(3) 0.051(2) Uani 1 d . . .
H23A H 0.6559 0.2877 0.2264 0.077 Uiso 1 calc R . .
H23B H 0.6232 0.2634 0.2720 0.077 Uiso 1 calc R . .
H23C H 0.7134 0.2572 0.2680 0.077 Uiso 1 calc R . .
C24 C 0.6948(4) 0.3673(5) 0.3282(2) 0.055(2) Uani 1 d . . .
H24A H 0.7021 0.4196 0.3394 0.082 Uiso 1 calc R . .
H24B H 0.7416 0.3376 0.3369 0.082 Uiso 1 calc R . .
H24C H 0.6514 0.3439 0.3409 0.082 Uiso 1 calc R . .
C25 C -0.0343(3) 0.3905(4) 0.0598(2) 0.0271(15) Uani 1 d . . .
C26 C -0.0440(4) 0.3599(4) 0.0110(2) 0.0299(16) Uani 1 d . . .
H26A H -0.0479 0.3041 0.0114 0.045 Uiso 1 calc R . .
H26B H 0.0007 0.3748 -0.0038 0.045 Uiso 1 calc R . .
H26C H -0.0908 0.3814 -0.0054 0.045 Uiso 1 calc R . .
C27 C -0.0283(4) 0.4772(4) 0.0581(2) 0.0281(15) Uani 1 d . . .
H27A H 0.0167 0.4916 0.0433 0.042 Uiso 1 calc R . .
H27B H -0.0228 0.4977 0.0887 0.042 Uiso 1 calc R . .
H27C H -0.0749 0.4981 0.0411 0.042 Uiso 1 calc R . .
C28 C -0.1044(3) 0.3682(4) 0.0828(2) 0.0310(16) Uani 1 d . . .
H28A H -0.1084 0.3125 0.0839 0.047 Uiso 1 calc R . .
H28B H -0.1510 0.3892 0.0659 0.047 Uiso 1 calc R . .
H28C H -0.0989 0.3887 0.1134 0.047 Uiso 1 calc R . .
C29 C 0.1096(4) 0.1470(3) 0.1105(2) 0.0256(15) Uani 1 d . . .
C30 C 0.1714(4) 0.1180(4) 0.0826(2) 0.0408(18) Uani 1 d . . .
H30A H 0.1597 0.1357 0.0515 0.061 Uiso 1 calc R . .
H30B H 0.1723 0.0621 0.0831 0.061 Uiso 1 calc R . .
H30C H 0.2218 0.1376 0.0952 0.061 Uiso 1 calc R . .
C31 C 0.0321(4) 0.1120(4) 0.0911(3) 0.046(2) Uani 1 d . . .
H31A H -0.0084 0.1298 0.1085 0.070 Uiso 1 calc R . .
H31B H 0.0355 0.0563 0.0928 0.070 Uiso 1 calc R . .
H31C H 0.0200 0.1278 0.0598 0.070 Uiso 1 calc R . .
C32 C 0.1280(4) 0.1192(4) 0.1590(2) 0.0311(16) Uani 1 d . . .
H32A H 0.0884 0.1377 0.1769 0.047 Uiso 1 calc R . .
H32B H 0.1784 0.1388 0.1716 0.047 Uiso 1 calc R . .
H32C H 0.1288 0.0633 0.1595 0.047 Uiso 1 calc R . .
O41 O 0.2917(2) 0.5967(2) 0.13547(14) 0.0280(10) Uani 1 d . . .
C41 C 0.2374(3) 0.6492(3) 0.1277(2) 0.0204(14) Uani 1 d . . .
C42 C 0.2286(3) 0.6880(3) 0.08616(19) 0.0164(13) Uani 1 d . . .
C43 C 0.1704(3) 0.7416(3) 0.07855(19) 0.0170(13) Uani 1 d . . .
H43 H 0.1651 0.7674 0.0505 0.020 Uiso 1 calc R . .
C44 C 0.1188(3) 0.7608(3) 0.10895(18) 0.0145(13) Uani 1 d . . .
C45 C 0.1279(3) 0.7234(3) 0.14892(19) 0.0207(14) Uani 1 d . . .
H45 H 0.0935 0.7341 0.1703 0.025 Uiso 1 calc R . .
C46 C 0.1873(3) 0.6687(3) 0.15968(19) 0.0165(13) Uani 1 d . . .
C47 C 0.1951(3) 0.6411(3) 0.2051(2) 0.0213(14) Uani 1 d . . .
H47 H 0.1576 0.6586 0.2232 0.026 Uiso 1 calc R . .
N48 N 0.2474(3) 0.5951(3) 0.22454(15) 0.0158(11) Uani 1 d . . .
N49 N 0.2443(3) 0.5837(3) 0.27072(15) 0.0156(11) Uani 1 d . . .
C50 C 0.3011(3) 0.5439(3) 0.29016(18) 0.0152(13) Uani 1 d . . .
H50 H 0.3394 0.5292 0.2719 0.018 Uiso 1 calc R . .
C51 C 0.3130(3) 0.5192(3) 0.33606(19) 0.0193(14) Uani 1 d . . .
C52 C 0.3813(4) 0.4771(4) 0.3475(2) 0.0400(19) Uani 1 d . . .
H52 H 0.4145 0.4680 0.3251 0.048 Uiso 1 calc R . .
C53 C 0.4009(4) 0.4493(6) 0.3894(3) 0.070(3) Uani 1 d . . .
C54 C 0.3503(4) 0.4636(5) 0.4213(2) 0.056(3) Uani 1 d . . .
H54 H 0.3638 0.4442 0.4508 0.067 Uiso 1 calc R . .
C55 C 0.2830(4) 0.5034(4) 0.4131(2) 0.0270(15) Uani 1 d . . .
O56 O 0.1954(2) 0.5663(2) 0.35951(13) 0.0235(10) Uani 1 d . . .
C56 C 0.2613(3) 0.5313(3) 0.36842(18) 0.0154(13) Uani 1 d . . .
C57 C 0.2851(3) 0.6715(3) 0.0513(2) 0.0272(15) Uani 1 d . . .
C58 C 0.2805(4) 0.5880(4) 0.0369(2) 0.0399(18) Uani 1 d . . .
H58A H 0.2909 0.5552 0.0633 0.060 Uiso 1 calc R . .
H58B H 0.3188 0.5780 0.0162 0.060 Uiso 1 calc R . .
H58C H 0.2289 0.5771 0.0217 0.060 Uiso 1 calc R . .
C59 C 0.2688(4) 0.7205(4) 0.0095(2) 0.0387(18) Uani 1 d . . .
H59A H 0.2714 0.7745 0.0179 0.058 Uiso 1 calc R . .
H59B H 0.2173 0.7088 -0.0055 0.058 Uiso 1 calc R . .
H59C H 0.3072 0.7097 -0.0110 0.058 Uiso 1 calc R . .
C60 C 0.3683(3) 0.6907(4) 0.0723(2) 0.0354(17) Uani 1 d . . .
H60A H 0.3812 0.6602 0.0995 0.053 Uiso 1 calc R . .
H60B H 0.3716 0.7450 0.0799 0.053 Uiso 1 calc R . .
H60C H 0.4044 0.6790 0.0507 0.053 Uiso 1 calc R . .
C61 C 0.0533(3) 0.8184(4) 0.0981(2) 0.0255(15) Uani 1 d . . .
C62 C 0.0484(4) 0.8729(4) 0.1373(2) 0.0362(17) Uani 1 d . . .
H62A H 0.0423 0.8435 0.1644 0.054 Uiso 1 calc R . .
H62B H 0.0041 0.9068 0.1304 0.054 Uiso 1 calc R . .
H62C H 0.0956 0.9033 0.1422 0.054 Uiso 1 calc R . .
C63 C -0.0231(4) 0.7739(4) 0.0898(2) 0.0415(19) Uani 1 d . . .
H63A H -0.0209 0.7385 0.0647 0.062 Uiso 1 calc R . .
H63B H -0.0657 0.8098 0.0825 0.062 Uiso 1 calc R . .
H63C H -0.0313 0.7451 0.1168 0.062 Uiso 1 calc R . .
C64 C 0.0627(4) 0.8656(4) 0.0564(2) 0.049(2) Uani 1 d . . .
H64A H 0.0660 0.8314 0.0309 0.073 Uiso 1 calc R . .
H64B H 0.1099 0.8960 0.0617 0.073 Uiso 1 calc R . .
H64C H 0.0183 0.8995 0.0499 0.073 Uiso 1 calc R . .
C65 C 0.4824(5) 0.4146(5) 0.4048(3) 0.029(2) Uani 0.615(7) d PD A 1
C66 C 0.4992(8) 0.3973(9) 0.4547(3) 0.069(5) Uani 0.615(7) d PD A 1
H66A H 0.5037 0.4452 0.4716 0.103 Uiso 0.615(7) calc PR A 1
H66B H 0.5476 0.3688 0.4603 0.103 Uiso 0.615(7) calc PR A 1
H66C H 0.4572 0.3667 0.4642 0.103 Uiso 0.615(7) calc PR A 1
C67 C 0.5500(6) 0.4599(6) 0.3904(3) 0.045(3) Uani 0.615(7) d PD A 1
H67A H 0.5552 0.5082 0.4069 0.068 Uiso 0.615(7) calc PR A 1
H67B H 0.5408 0.4703 0.3581 0.068 Uiso 0.615(7) calc PR A 1
H67C H 0.5975 0.4302 0.3969 0.068 Uiso 0.615(7) calc PR A 1
C68 C 0.4755(8) 0.3400(6) 0.3788(5) 0.070(4) Uani 0.615(7) d PD A 1
H68A H 0.4647 0.3509 0.3466 0.105 Uiso 0.615(7) calc PR A 1
H68B H 0.4335 0.3095 0.3884 0.105 Uiso 0.615(7) calc PR A 1
H68C H 0.5239 0.3115 0.3845 0.105 Uiso 0.615(7) calc PR A 1
C65X C 0.4536(8) 0.3670(8) 0.3909(4) 0.029(2) Uani 0.385(7) d PD A 2
C66X C 0.5084(13) 0.3906(15) 0.4315(5) 0.069(5) Uani 0.385(7) d PD A 2
H66D H 0.5316 0.4400 0.4256 0.103 Uiso 0.385(7) calc PR A 2
H66E H 0.5490 0.3521 0.4373 0.103 Uiso 0.385(7) calc PR A 2
H66F H 0.4801 0.3949 0.4577 0.103 Uiso 0.385(7) calc PR A 2
C67X C 0.4985(10) 0.3583(11) 0.3506(5) 0.045(3) Uani 0.385(7) d PD A 2
H67D H 0.4634 0.3430 0.3243 0.068 Uiso 0.385(7) calc PR A 2
H67E H 0.5383 0.3192 0.3571 0.068 Uiso 0.385(7) calc PR A 2
H67F H 0.5228 0.4070 0.3446 0.068 Uiso 0.385(7) calc PR A 2
C68X C 0.4177(11) 0.2902(9) 0.4000(7) 0.070(4) Uani 0.385(7) d PD A 2
H68D H 0.3822 0.2749 0.3739 0.105 Uiso 0.385(7) calc PR A 2
H68E H 0.3894 0.2946 0.4263 0.105 Uiso 0.385(7) calc PR A 2
H68F H 0.4583 0.2518 0.4059 0.105 Uiso 0.385(7) calc PR A 2
C69 C 0.2317(4) 0.5194(4) 0.4503(2) 0.0362(18) Uani 1 d . . .
C70 C 0.2687(4) 0.4905(6) 0.4965(2) 0.066(3) Uani 1 d . . .
H70A H 0.2783 0.4355 0.4949 0.100 Uiso 1 calc R . .
H70B H 0.2338 0.5005 0.5191 0.100 Uiso 1 calc R . .
H70C H 0.3175 0.5172 0.5049 0.100 Uiso 1 calc R . .
C71 C 0.1539(4) 0.4783(4) 0.4401(2) 0.0326(16) Uani 1 d . . .
H71A H 0.1626 0.4233 0.4377 0.049 Uiso 1 calc R . .
H71B H 0.1272 0.4973 0.4117 0.049 Uiso 1 calc R . .
H71C H 0.1223 0.4881 0.4644 0.049 Uiso 1 calc R . .
C72 C 0.2177(5) 0.6039(5) 0.4539(3) 0.066(3) Uani 1 d . . .
H72A H 0.1850 0.6135 0.4777 0.099 Uiso 1 calc R . .
H72B H 0.1921 0.6230 0.4253 0.099 Uiso 1 calc R . .
H72C H 0.2670 0.6303 0.4611 0.099 Uiso 1 calc R . .
O81 O 0.0625(2) 0.6056(2) 0.27407(14) 0.0244(10) Uani 1 d . . .
C81 C 0.0125(3) 0.6582(3) 0.2587(2) 0.0189(14) Uani 1 d . . .
C82 C -0.0517(3) 0.6363(3) 0.22706(19) 0.0177(13) Uani 1 d . . .
C83 C -0.1058(3) 0.6902(3) 0.2141(2) 0.0221(14) Uani 1 d . . .
H83 H -0.1481 0.6753 0.1931 0.026 Uiso 1 calc R . .
C84 C -0.1042(3) 0.7670(3) 0.22950(19) 0.0164(13) Uani 1 d . . .
C85 C -0.0403(3) 0.7880(3) 0.2572(2) 0.0194(14) Uani 1 d . . .
H85 H -0.0357 0.8395 0.2670 0.023 Uiso 1 calc R . .
C86 C 0.0198(3) 0.7362(3) 0.27218(19) 0.0175(13) Uani 1 d . . .
C87 C 0.0846(3) 0.7680(3) 0.2993(2) 0.0210(14) Uani 1 d . . .
H87 H 0.0817 0.8209 0.3056 0.025 Uiso 1 calc R . .
N88 N 0.1470(3) 0.7335(3) 0.31624(16) 0.0187(11) Uani 1 d . . .
N89 N 0.2014(3) 0.7835(3) 0.33889(16) 0.0193(11) Uani 1 d . . .
C90 C 0.2649(3) 0.7526(3) 0.35626(18) 0.0162(13) Uani 1 d . . .
H90 H 0.2703 0.6988 0.3546 0.019 Uiso 1 calc R . .
C91 C 0.3286(3) 0.7970(3) 0.37831(19) 0.0181(13) Uani 1 d . . .
C92 C 0.3953(3) 0.7588(3) 0.39656(19) 0.0211(14) Uani 1 d . . .
H92 H 0.3962 0.7046 0.3955 0.025 Uiso 1 calc R . .
C93 C 0.4597(3) 0.7968(4) 0.41607(18) 0.0205(14) Uani 1 d . . .
C94 C 0.4546(4) 0.8765(4) 0.41638(19) 0.0254(15) Uani 1 d . . .
H94 H 0.4987 0.9037 0.4293 0.031 Uiso 1 calc R . .
C95 C 0.3910(3) 0.9192(3) 0.39952(19) 0.0208(14) Uani 1 d . . .
O96 O 0.2622(2) 0.9159(2) 0.36430(14) 0.0237(10) Uani 1 d . . .
H96 H 0.2265 0.8852 0.3560 0.036 Uiso 1 calc R . .
C96 C 0.3262(3) 0.8766(3) 0.38030(18) 0.0178(13) Uani 1 d . . .
C97 C -0.0590(3) 0.5542(3) 0.2094(2) 0.0271(15) Uani 1 d . . .
C98 C -0.0668(4) 0.4986(4) 0.2480(3) 0.0401(19) Uani 1 d . . .
H98A H -0.0224 0.5042 0.2709 0.060 Uiso 1 calc R . .
H98B H -0.0690 0.4462 0.2366 0.060 Uiso 1 calc R . .
H98C H -0.1141 0.5100 0.2613 0.060 Uiso 1 calc R . .
C99 C -0.1288(4) 0.5444(4) 0.1742(3) 0.043(2) Uani 1 d . . .
H99A H -0.1247 0.5796 0.1492 0.064 Uiso 1 calc R . .
H99B H -0.1759 0.5556 0.1878 0.064 Uiso 1 calc R . .
H99C H -0.1308 0.4918 0.1631 0.064 Uiso 1 calc R . .
C100 C 0.0137(4) 0.5328(3) 0.1870(2) 0.0294(16) Uani 1 d . . .
H10A H 0.0596 0.5385 0.2089 0.044 Uiso 1 calc R . .
H10B H 0.0179 0.5665 0.1614 0.044 Uiso 1 calc R . .
H10C H 0.0096 0.4797 0.1766 0.044 Uiso 1 calc R . .
C101 C -0.1714(3) 0.8205(3) 0.2143(2) 0.0240(15) Uani 1 d . . .
C102 C -0.2461(3) 0.7873(4) 0.2284(2) 0.0335(17) Uani 1 d . . .
H10D H -0.2891 0.8216 0.2187 0.050 Uiso 1 calc R . .
H10E H -0.2411 0.7820 0.2611 0.050 Uiso 1 calc R . .
H10F H -0.2559 0.7372 0.2144 0.050 Uiso 1 calc R . .
C103 C -0.1813(4) 0.8303(4) 0.1632(2) 0.0372(18) Uani 1 d . . .
H10G H -0.2246 0.8647 0.1543 0.056 Uiso 1 calc R . .
H10H H -0.1916 0.7805 0.1489 0.056 Uiso 1 calc R . .
H10I H -0.1342 0.8518 0.1537 0.056 Uiso 1 calc R . .
C104 C -0.1587(4) 0.8995(4) 0.2364(3) 0.0424(19) Uani 1 d . . .
H10J H -0.2023 0.9327 0.2262 0.064 Uiso 1 calc R . .
H10K H -0.1111 0.9219 0.2279 0.064 Uiso 1 calc R . .
H10L H -0.1545 0.8940 0.2691 0.064 Uiso 1 calc R . .
C105 C 0.5327(3) 0.7576(4) 0.4374(2) 0.0283(16) Uani 1 d . . .
C106 C 0.5996(4) 0.7805(5) 0.4115(2) 0.0438(19) Uani 1 d . . .
H10M H 0.6470 0.7557 0.4249 0.066 Uiso 1 calc R . .
H10N H 0.6063 0.8360 0.4128 0.066 Uiso 1 calc R . .
H10O H 0.5883 0.7645 0.3801 0.066 Uiso 1 calc R . .
C107 C 0.5250(4) 0.6705(4) 0.4360(2) 0.0427(19) Uani 1 d . . .
H10P H 0.5729 0.6472 0.4500 0.064 Uiso 1 calc R . .
H10Q H 0.5149 0.6536 0.4047 0.064 Uiso 1 calc R . .
H10R H 0.4823 0.6549 0.4524 0.064 Uiso 1 calc R . .
C108 C 0.5507(4) 0.7830(5) 0.4867(2) 0.0425(19) Uani 1 d . . .
H10S H 0.5977 0.7577 0.5003 0.064 Uiso 1 calc R . .
H10T H 0.5077 0.7690 0.5033 0.064 Uiso 1 calc R . .
H10U H 0.5580 0.8384 0.4880 0.064 Uiso 1 calc R . .
C109 C 0.3909(4) 1.0073(4) 0.4000(2) 0.0267(15) Uani 1 d . . .
C110 C 0.3747(4) 1.0383(4) 0.3527(2) 0.0328(16) Uani 1 d . . .
H11A H 0.3251 1.0187 0.3388 0.049 Uiso 1 calc R . .
H11B H 0.4155 1.0220 0.3351 0.049 Uiso 1 calc R . .
H11C H 0.3730 1.0941 0.3536 0.049 Uiso 1 calc R . .
C111 C 0.3299(4) 1.0358(4) 0.4292(2) 0.0387(18) Uani 1 d . . .
H11D H 0.3413 1.0152 0.4596 0.058 Uiso 1 calc R . .
H11E H 0.2789 1.0185 0.4161 0.058 Uiso 1 calc R . .
H11F H 0.3309 1.0916 0.4303 0.058 Uiso 1 calc R . .
C112 C 0.4689(4) 1.0393(4) 0.4205(3) 0.048(2) Uani 1 d . . .
H11G H 0.4809 1.0201 0.4512 0.072 Uiso 1 calc R . .
H11H H 0.4665 1.0951 0.4210 0.072 Uiso 1 calc R . .
H11I H 0.5091 1.0230 0.4024 0.072 Uiso 1 calc R . .
C200 C 0.1910(16) 0.1982(4) 0.5094(4) 0.057(3) Uani 0.861(6) d PD B 1
H20D H 0.2092 0.2216 0.5388 0.068 Uiso 0.861(6) calc PR B 1
H20E H 0.1342 0.2019 0.5051 0.068 Uiso 0.861(6) calc PR B 1
Cl1 Cl 0.2276(4) 0.2498(2) 0.4676(3) 0.0660(9) Uani 0.861(6) d PD B 1
Cl2 Cl 0.2168(2) 0.10295(15) 0.51099(12) 0.0752(12) Uani 0.861(6) d PD B 1
C201 C 0.191(11) 0.211(3) 0.502(3) 0.057(3) Uani 0.139(6) d PD B 2
H20F H 0.2250 0.2072 0.5309 0.068 Uiso 0.139(6) calc PR B 2
H20G H 0.1415 0.2332 0.5086 0.068 Uiso 0.139(6) calc PR B 2
Cl11 Cl 0.233(3) 0.2729(15) 0.467(2) 0.0660(9) Uani 0.139(6) d PD B 2
Cl21 Cl 0.1750(14) 0.1210(9) 0.4800(8) 0.0752(12) Uani 0.139(6) d PD B 2

loop_
_atom_site_aniso_label
_atom_site_aniso_U_11
_atom_site_aniso_U_22
_atom_site_aniso_U_33
_atom_site_aniso_U_23
_atom_site_aniso_U_13
_atom_site_aniso_U_12
Zn1 0.0259(4) 0.0242(4) 0.0288(4) 0.0005(3) 0.0003(3) 0.0029(3)
Zn2 0.0192(4) 0.0155(4) 0.0298(4) 0.0026(3) 0.0016(3) 0.0021(3)
O1 0.017(2) 0.021(2) 0.023(2) 0.0036(18) 0.0006(18) 0.0051(18)
C1 0.014(3) 0.021(3) 0.010(3) 0.005(3) 0.003(2) 0.005(3)
C2 0.012(3) 0.016(3) 0.016(3) -0.002(3) 0.001(2) 0.000(3)
C3 0.008(3) 0.024(3) 0.018(3) -0.001(3) 0.000(2) -0.001(3)
C4 0.017(3) 0.018(3) 0.017(3) 0.005(3) 0.001(3) 0.003(3)
C5 0.022(3) 0.008(3) 0.022(3) 0.002(2) 0.004(3) -0.001(3)
C6 0.014(3) 0.015(3) 0.016(3) -0.001(2) 0.001(2) -0.005(3)
C7 0.023(3) 0.012(3) 0.014(3) 0.004(2) 0.001(3) -0.001(3)
N8 0.022(3) 0.015(3) 0.021(3) -0.003(2) -0.004(2) -0.006(2)
N9 0.019(3) 0.013(2) 0.017(3) 0.001(2) -0.005(2) -0.005(2)
C10 0.023(3) 0.011(3) 0.013(3) 0.001(2) -0.001(3) -0.003(3)
C11 0.020(3) 0.016(3) 0.013(3) -0.001(2) 0.004(3) 0.001(3)
C12 0.024(3) 0.016(3) 0.017(3) 0.002(3) 0.007(3) 0.003(3)
C13 0.014(3) 0.028(4) 0.016(3) -0.002(3) 0.001(3) 0.002(3)
C14 0.022(3) 0.025(4) 0.017(3) -0.006(3) 0.001(3) -0.010(3)
C15 0.018(3) 0.022(3) 0.019(3) 0.001(3) 0.005(3) -0.003(3)
O16 0.017(2) 0.015(2) 0.038(3) 0.001(2) -0.005(2) 0.0007(18)
C16 0.018(3) 0.020(3) 0.016(3) 0.000(3) 0.004(3) -0.001(3)
C17 0.024(3) 0.013(3) 0.025(3) -0.002(3) -0.002(3) 0.005(3)
C18 0.039(4) 0.017(3) 0.024(4) -0.004(3) 0.010(3) 0.001(3)
C19 0.034(4) 0.016(3) 0.039(4) -0.002(3) 0.013(3) 0.000(3)
C20 0.033(4) 0.018(4) 0.055(5) -0.017(3) -0.009(3) -0.004(3)
C21 0.020(3) 0.022(3) 0.033(4) 0.004(3) 0.001(3) 0.007(3)
C22 0.026(4) 0.048(5) 0.050(5) 0.005(4) 0.005(3) 0.009(3)
C23 0.037(4) 0.032(4) 0.081(6) 0.008(4) -0.007(4) 0.018(4)
C24 0.050(5) 0.079(6) 0.033(4) 0.017(4) -0.002(4) 0.045(5)
C25 0.020(3) 0.037(4) 0.023(4) 0.001(3) -0.004(3) 0.003(3)
C26 0.023(4) 0.042(4) 0.022(4) 0.005(3) -0.005(3) -0.001(3)
C27 0.022(4) 0.036(4) 0.025(4) 0.001(3) 0.000(3) 0.013(3)
C28 0.019(3) 0.049(4) 0.025(4) 0.000(3) 0.003(3) 0.009(3)
C29 0.030(4) 0.012(3) 0.035(4) -0.007(3) 0.005(3) -0.005(3)
C30 0.059(5) 0.021(4) 0.043(4) -0.010(3) 0.012(4) -0.006(4)
C31 0.048(5) 0.025(4) 0.063(5) 0.004(4) -0.009(4) -0.018(4)
C32 0.038(4) 0.020(3) 0.036(4) 0.004(3) 0.011(3) -0.001(3)
O41 0.018(2) 0.020(2) 0.045(3) 0.010(2) -0.001(2) 0.0072(19)
C41 0.013(3) 0.014(3) 0.033(4) 0.001(3) -0.004(3) -0.004(3)
C42 0.016(3) 0.011(3) 0.020(3) 0.002(3) -0.003(3) -0.005(3)
C43 0.016(3) 0.016(3) 0.018(3) 0.003(3) -0.004(3) 0.000(3)
C44 0.013(3) 0.016(3) 0.014(3) 0.001(3) 0.000(2) -0.004(2)
C45 0.018(3) 0.023(3) 0.020(3) -0.001(3) -0.002(3) -0.005(3)
C46 0.012(3) 0.012(3) 0.023(3) 0.008(3) -0.007(3) -0.004(2)
C47 0.019(3) 0.017(3) 0.027(4) 0.004(3) -0.001(3) -0.006(3)
N48 0.013(3) 0.015(3) 0.019(3) 0.005(2) 0.000(2) -0.007(2)
N49 0.017(3) 0.016(3) 0.013(3) 0.005(2) -0.001(2) -0.006(2)
C50 0.015(3) 0.014(3) 0.017(3) 0.000(3) 0.001(3) -0.004(3)
C51 0.022(3) 0.013(3) 0.022(3) 0.002(3) -0.003(3) 0.003(3)
C52 0.037(4) 0.058(5) 0.028(4) 0.023(4) 0.014(3) 0.024(4)
C53 0.040(5) 0.127(8) 0.049(5) 0.058(6) 0.026(4) 0.045(5)
C54 0.033(4) 0.109(7) 0.026(4) 0.039(4) 0.004(3) 0.021(5)
C55 0.024(4) 0.038(4) 0.020(3) 0.002(3) 0.007(3) -0.010(3)
O56 0.023(2) 0.017(2) 0.031(2) 0.0062(19) 0.0085(19) 0.0048(19)
C56 0.018(3) 0.012(3) 0.016(3) 0.000(2) -0.001(3) -0.003(3)
C57 0.020(3) 0.025(4) 0.039(4) -0.003(3) 0.009(3) 0.008(3)
C58 0.034(4) 0.042(4) 0.043(4) -0.010(4) 0.001(3) 0.010(3)
C59 0.041(4) 0.049(5) 0.029(4) 0.006(3) 0.015(3) 0.007(4)
C60 0.021(4) 0.041(4) 0.046(4) 0.005(3) 0.011(3) 0.003(3)
C61 0.022(4) 0.026(4) 0.028(4) 0.002(3) 0.002(3) 0.010(3)
C62 0.041(4) 0.029(4) 0.037(4) -0.004(3) -0.002(3) 0.019(3)
C63 0.025(4) 0.043(4) 0.053(5) -0.014(4) -0.011(3) 0.018(3)
C64 0.056(5) 0.047(5) 0.045(5) 0.020(4) 0.010(4) 0.039(4)
C65 0.028(6) 0.040(7) 0.018(6) 0.003(5) -0.006(4) 0.018(5)
C66 0.044(7) 0.124(10) 0.036(10) 0.061(11) -0.002(8) 0.020(7)
C67 0.026(6) 0.064(8) 0.046(7) 0.008(6) 0.003(5) 0.021(5)
C68 0.061(9) 0.031(7) 0.111(12) 0.002(7) -0.021(9) 0.023(6)
C65X 0.028(6) 0.040(7) 0.018(6) 0.003(5) -0.006(4) 0.018(5)
C66X 0.044(7) 0.124(10) 0.036(10) 0.061(11) -0.002(8) 0.020(7)
C67X 0.026(6) 0.064(8) 0.046(7) 0.008(6) 0.003(5) 0.021(5)
C68X 0.061(9) 0.031(7) 0.111(12) 0.002(7) -0.021(9) 0.023(6)
C69 0.038(4) 0.047(5) 0.026(4) -0.004(3) 0.015(3) -0.016(3)
C70 0.043(5) 0.139(9) 0.018(4) 0.001(5) 0.009(4) -0.024(5)
C71 0.029(4) 0.038(4) 0.033(4) 0.000(3) 0.013(3) -0.003(3)
C72 0.090(7) 0.060(6) 0.058(6) -0.037(5) 0.053(5) -0.043(5)
O81 0.018(2) 0.014(2) 0.040(3) -0.0006(19) -0.0026(19) -0.0003(18)
C81 0.014(3) 0.013(3) 0.030(4) 0.004(3) 0.004(3) 0.003(3)
C82 0.010(3) 0.015(3) 0.028(3) -0.003(3) 0.001(3) -0.004(3)
C83 0.013(3) 0.026(4) 0.026(4) -0.007(3) -0.003(3) -0.005(3)
C84 0.016(3) 0.012(3) 0.021(3) -0.001(3) 0.001(3) 0.002(2)
C85 0.015(3) 0.010(3) 0.034(4) -0.003(3) 0.007(3) 0.000(3)
C86 0.015(3) 0.015(3) 0.022(3) 0.002(3) -0.002(3) -0.004(3)
C87 0.021(4) 0.014(3) 0.028(4) 0.000(3) 0.003(3) -0.003(3)
N88 0.019(3) 0.011(2) 0.026(3) 0.002(2) 0.002(2) -0.003(2)
N89 0.016(3) 0.019(3) 0.022(3) 0.001(2) 0.001(2) -0.006(2)
C90 0.015(3) 0.012(3) 0.021(3) -0.003(3) 0.002(3) -0.002(3)
C91 0.018(3) 0.017(3) 0.021(3) -0.002(3) 0.004(3) 0.002(3)
C92 0.022(3) 0.023(3) 0.019(3) 0.001(3) 0.004(3) -0.001(3)
C93 0.015(3) 0.034(4) 0.012(3) 0.004(3) 0.003(3) 0.002(3)
C94 0.024(4) 0.034(4) 0.019(3) -0.003(3) 0.004(3) -0.010(3)
C95 0.021(3) 0.026(3) 0.016(3) -0.001(3) 0.006(3) -0.007(3)
O96 0.018(2) 0.016(2) 0.036(3) -0.0003(19) 0.001(2) -0.0042(18)
C96 0.015(3) 0.025(3) 0.014(3) 0.004(3) 0.005(2) 0.002(3)
C97 0.025(4) 0.017(3) 0.038(4) -0.008(3) 0.002(3) -0.001(3)
C98 0.037(4) 0.017(4) 0.070(5) -0.014(4) 0.022(4) -0.006(3)
C99 0.026(4) 0.028(4) 0.072(5) -0.029(4) -0.002(4) -0.002(3)
C100 0.031(4) 0.017(3) 0.040(4) -0.010(3) 0.007(3) 0.001(3)
C101 0.018(3) 0.020(3) 0.035(4) 0.000(3) 0.003(3) 0.008(3)
C102 0.020(4) 0.044(4) 0.037(4) -0.001(3) 0.004(3) 0.006(3)
C103 0.034(4) 0.037(4) 0.039(4) 0.011(3) -0.002(3) 0.018(3)
C104 0.034(4) 0.026(4) 0.064(5) -0.005(4) -0.012(4) 0.014(3)
C105 0.017(3) 0.047(4) 0.019(3) 0.004(3) -0.004(3) 0.006(3)
C106 0.022(4) 0.072(6) 0.037(4) 0.002(4) 0.003(3) 0.007(4)
C107 0.040(4) 0.056(5) 0.029(4) 0.004(4) -0.008(3) 0.021(4)
C108 0.034(4) 0.071(5) 0.020(4) 0.000(4) -0.008(3) 0.013(4)
C109 0.033(4) 0.027(4) 0.020(3) -0.004(3) 0.005(3) -0.010(3)
C110 0.042(4) 0.021(4) 0.037(4) -0.004(3) 0.010(3) -0.008(3)
C111 0.058(5) 0.020(4) 0.042(4) -0.006(3) 0.019(4) -0.006(3)
C112 0.051(5) 0.038(4) 0.054(5) -0.009(4) 0.000(4) -0.019(4)
C200 0.060(6) 0.054(6) 0.059(8) -0.011(6) 0.018(7) 0.002(7)
Cl1 0.0485(17) 0.078(3) 0.0723(16) 0.031(3) 0.0080(13) 0.018(3)
Cl2 0.109(3) 0.0441(15) 0.085(3) -0.0126(16) 0.062(2) -0.0031(15)
C201 0.060(6) 0.054(6) 0.059(8) -0.011(6) 0.018(7) 0.002(7)
Cl11 0.0485(17) 0.078(3) 0.0723(16) 0.031(3) 0.0080(13) 0.018(3)
Cl21 0.109(3) 0.0441(15) 0.085(3) -0.0126(16) 0.062(2) -0.0031(15)

loop_
_atom_type_symbol
_atom_type_description
_atom_type_scat_dispersion_real
_atom_type_scat_dispersion_imag
_atom_type_scat_source
C C 0.0033 0.0016 'International Tables Vol C Tables 4.2.6.8 and 6.1.1.4'
H H 0.0000 0.0000 'International Tables Vol C Tables 4.2.6.8 and 6.1.1.4'
N N 0.0061 0.0033 'International Tables Vol C Tables 4.2.6.8 and 6.1.1.4'
O O 0.0106 0.0060 'International Tables Vol C Tables 4.2.6.8 and 6.1.1.4'
Zn Zn 0.2839 1.4301 'International Tables Vol C Tables 4.2.6.8 and 6.1.1.4'
Cl Cl 0.1484 0.1585 'International Tables Vol C Tables 4.2.6.8 and 6.1.1.4'

loop_
_geom_angle_atom_site_label_1
_geom_angle_atom_site_label_2
_geom_angle_atom_site_label_3
_geom_angle
O41 Zn1 O1 122.40(17)
O41 Zn1 N8 115.94(19)
O1 Zn1 N8 93.79(17)
O41 Zn1 N48 93.90(18)
O1 Zn1 N48 109.79(17)
N8 Zn1 N48 123.36(18)
O56 Zn2 O81 124.11(17)
O56 Zn2 N88 114.21(18)
O81 Zn2 N88 95.45(18)
O56 Zn2 N49 95.89(17)
O81 Zn2 N49 110.18(18)
N88 Zn2 N49 118.78(18)
C1 O1 Zn1 129.9(4)
O1 C1 C6 122.1(5)
O1 C1 C2 118.5(5)
C6 C1 C2 119.4(5)
C3 C2 C1 117.7(5)
C3 C2 C17 121.8(5)
C1 C2 C17 120.5(5)
C2 C3 C4 124.8(5)
C5 C4 C3 116.4(5)
C5 C4 C21 123.4(5)
C3 C4 C21 120.2(5)
C4 C5 C6 122.5(5)
C1 C6 C5 119.0(5)
C1 C6 C7 124.4(5)
C5 C6 C7 116.6(5)
N8 C7 C6 128.5(5)
C7 N8 N9 113.3(5)
C7 N8 Zn1 121.0(4)
N9 N8 Zn1 125.6(3)
C10 N9 N8 115.3(5)
N9 C10 C11 122.3(5)
C16 C11 C12 119.8(5)
C16 C11 C10 121.8(5)
C12 C11 C10 118.4(5)
C13 C12 C11 121.0(5)
C12 C13 C14 116.9(5)
C12 C13 C25 123.0(5)
C14 C13 C25 120.1(5)
C15 C14 C13 125.6(5)
C14 C15 C16 116.4(5)
C14 C15 C29 122.4(5)
C16 C15 C29 121.2(5)
O16 C16 C11 120.7(5)
O16 C16 C15 119.1(5)
C11 C16 C15 120.2(5)
C20 C17 C2 112.0(5)
C20 C17 C18 107.8(5)
C2 C17 C18 109.3(5)
C20 C17 C19 107.2(5)
C2 C17 C19 110.4(5)
C18 C17 C19 110.1(5)
C23 C21 C24 109.5(6)
C23 C21 C4 111.5(5)
C24 C21 C4 110.9(5)
C23 C21 C22 108.0(6)
C24 C21 C22 107.8(6)
C4 C21 C22 109.2(5)
C27 C25 C28 109.3(5)
C27 C25 C13 112.1(5)
C28 C25 C13 109.5(5)
C27 C25 C26 108.3(5)
C28 C25 C26 109.5(5)
C13 C25 C26 108.1(5)
C30 C29 C32 109.4(5)
C30 C29 C31 108.0(5)
C32 C29 C31 108.0(5)
C30 C29 C15 109.1(5)
C32 C29 C15 110.8(5)
C31 C29 C15 111.5(5)
C41 O41 Zn1 130.4(4)
O41 C41 C42 119.4(5)
O41 C41 C46 122.5(5)
C42 C41 C46 118.1(5)
C43 C42 C41 118.3(5)
C43 C42 C57 122.0(5)
C41 C42 C57 119.7(5)
C42 C43 C44 125.0(5)
C45 C44 C43 116.3(5)
C45 C44 C61 120.7(5)
C43 C44 C61 123.0(5)
C44 C45 C46 122.1(5)
C41 C46 C45 120.2(5)
C41 C46 C47 124.4(5)
C45 C46 C47 115.3(5)
N48 C47 C46 127.9(6)
C47 N48 N49 114.9(5)
C47 N48 Zn1 120.2(4)
N49 N48 Zn1 124.9(3)
C50 N49 N48 113.8(4)
C50 N49 Zn2 119.6(4)
N48 N49 Zn2 126.6(3)
N49 C50 C51 127.7(5)
C52 C51 C56 120.1(5)
C52 C51 C50 114.4(5)
C56 C51 C50 125.5(5)
C53 C52 C51 121.8(6)
C52 C53 C54 117.3(7)
C52 C53 C65 122.3(6)
C54 C53 C65 119.6(7)
C52 C53 C65X 113.8(8)
C54 C53 C65X 121.0(7)
C65 C53 C65X 36.6(6)
C55 C54 C53 124.7(6)
C54 C55 C56 117.9(6)
C54 C55 C69 121.8(6)
C56 C55 C69 120.3(6)
C56 O56 Zn2 127.2(4)
O56 C56 C51 123.3(5)
O56 C56 C55 118.7(5)
C51 C56 C55 118.0(5)
C59 C57 C58 108.0(6)
C59 C57 C42 112.4(5)
C58 C57 C42 110.8(5)
C59 C57 C60 106.7(5)
C58 C57 C60 109.8(5)
C42 C57 C60 109.1(5)
C62 C61 C64 108.3(6)
C62 C61 C44 111.0(5)
C64 C61 C44 112.4(5)
C62 C61 C63 108.4(5)
C64 C61 C63 108.4(6)
C44 C61 C63 108.3(5)
C66 C65 C68 109.2(6)
C66 C65 C67 108.4(6)
C68 C65 C67 108.5(6)
C66 C65 C53 115.5(8)
C68 C65 C53 99.7(8)
C67 C65 C53 115.0(7)
C66X C65X C68X 109.3(8)
C66X C65X C67X 109.1(8)
C68X C65X C67X 108.4(8)
C66X C65X C53 94.5(13)
C68X C65X C53 121.2(11)
C67X C65X C53 113.0(10)
C72 C69 C55 110.1(5)
C72 C69 C71 109.1(6)
C55 C69 C71 110.4(5)
C72 C69 C70 108.2(7)
C55 C69 C70 111.9(6)
C71 C69 C70 107.0(6)
C81 O81 Zn2 127.7(4)
O81 C81 C86 122.5(5)
O81 C81 C82 118.7(5)
C86 C81 C82 118.8(5)
C83 C82 C81 117.8(5)
C83 C82 C97 121.8(5)
C81 C82 C97 120.5(5)
C82 C83 C84 125.4(5)
C85 C84 C83 115.8(5)
C85 C84 C101 124.2(5)
C83 C84 C101 119.9(5)
C84 C85 C86 122.9(5)
C85 C86 C81 119.0(5)
C85 C86 C87 116.0(5)
C81 C86 C87 125.0(5)
N88 C87 C86 128.0(5)
C87 N88 N89 112.9(5)
C87 N88 Zn2 120.4(4)
N89 N88 Zn2 126.6(3)
C90 N89 N88 115.8(5)
N89 C90 C91 122.5(5)
C96 C91 C92 119.3(5)
C96 C91 C90 122.0(5)
C92 C91 C90 118.7(5)
C93 C92 C91 122.5(6)
C92 C93 C94 115.8(5)
C92 C93 C105 124.4(6)
C94 C93 C105 119.8(5)
C95 C94 C93 125.8(6)
C94 C95 C96 115.6(5)
C94 C95 C109 122.6(5)
C96 C95 C109 121.8(5)
O96 C96 C91 121.4(5)
O96 C96 C95 117.6(5)
C91 C96 C95 121.0(5)
C99 C97 C98 108.4(5)
C99 C97 C82 111.8(5)
C98 C97 C82 110.2(5)
C99 C97 C100 107.7(5)
C98 C97 C100 109.0(5)
C82 C97 C100 109.7(5)
C84 C101 C103 111.0(5)
C84 C101 C102 109.6(5)
C103 C101 C102 108.5(5)
C84 C101 C104 110.9(5)
C103 C101 C104 108.9(5)
C102 C101 C104 107.9(5)
C93 C105 C106 108.7(5)
C93 C105 C107 111.7(5)
C106 C105 C107 108.4(6)
C93 C105 C108 109.9(5)
C106 C105 C108 109.4(6)
C107 C105 C108 108.8(6)
C110 C109 C112 107.7(5)
C110 C109 C111 110.5(6)
C112 C109 C111 107.2(5)
C110 C109 C95 110.5(5)
C112 C109 C95 111.5(6)
C111 C109 C95 109.3(5)
Cl2 C200 Cl1 114.0(8)
Cl21 C201 Cl11 113.6(12)

loop_
_geom_bond_atom_site_label_1
_geom_bond_atom_site_label_2
_geom_bond_distance
Zn1 O41 1.847(4)
Zn1 O1 1.873(4)
Zn1 N8 2.044(5)
Zn1 N48 2.075(5)
Zn2 O56 1.879(4)
Zn2 O81 1.885(4)
Zn2 N88 2.023(4)
Zn2 N49 2.036(5)
O1 C1 1.334(6)
C1 C6 1.417(8)
C1 C2 1.423(8)
C2 C3 1.370(8)
C2 C17 1.541(8)
C3 C4 1.414(8)
C4 C5 1.364(8)
C4 C21 1.537(8)
C5 C6 1.419(8)
C6 C7 1.431(8)
C7 N8 1.297(7)
N8 N9 1.415(6)
N9 C10 1.272(7)
C10 C11 1.456(8)
C11 C16 1.412(8)
C11 C12 1.412(8)
C12 C13 1.381(8)
C13 C14 1.398(8)
C13 C25 1.541(8)
C14 C15 1.377(8)
C15 C16 1.419(8)
C15 C29 1.544(8)
O16 C16 1.346(7)
C17 C20 1.520(8)
C17 C18 1.541(8)
C17 C19 1.542(8)
C21 C23 1.532(9)
C21 C24 1.535(9)
C21 C22 1.539(9)
C25 C27 1.526(9)
C25 C28 1.528(8)
C25 C26 1.548(8)
C29 C30 1.532(9)
C29 C32 1.533(9)
C29 C31 1.538(9)
O41 C41 1.324(7)
C41 C42 1.412(8)
C41 C46 1.416(8)
C42 C43 1.385(8)
C42 C57 1.549(8)
C43 C44 1.398(8)
C44 C45 1.360(8)
C44 C61 1.533(8)
C45 C46 1.422(8)
C46 C47 1.439(8)
C47 N48 1.303(7)
N48 N49 1.407(6)
N49 C50 1.296(7)
C50 C51 1.435(8)
C51 C52 1.413(9)
C51 C56 1.418(8)
C52 C53 1.356(9)
C53 C54 1.401(10)
C53 C65 1.568(12)
C53 C65X 1.709(17)
C54 C55 1.367(9)
C55 C56 1.436(8)
C55 C69 1.537(9)
O56 C56 1.305(7)
C57 C59 1.520(9)
C57 C58 1.526(9)
C57 C60 1.554(9)
C61 C62 1.524(9)
C61 C64 1.526(9)
C61 C63 1.542(9)
C65 C66 1.521(9)
C65 C68 1.521(9)
C65 C67 1.529(9)
C65X C66X 1.516(9)
C65X C68X 1.524(10)
C65X C67X 1.526(9)
C69 C72 1.509(11)
C69 C71 1.539(9)
C69 C70 1.545(10)
O81 C81 1.317(7)
C81 C86 1.426(8)
C81 C82 1.435(8)
C82 C83 1.361(8)
C82 C97 1.534(8)
C83 C84 1.423(8)
C84 C85 1.364(8)
C84 C101 1.530(8)
C85 C86 1.421(8)
C86 C87 1.429(8)
C87 N88 1.298(7)
N88 N89 1.409(6)
N89 C90 1.290(7)
C90 C91 1.452(8)
C91 C96 1.397(8)
C91 C92 1.400(8)
C92 C93 1.378(8)
C93 C94 1.401(9)
C93 C105 1.524(8)
C94 C95 1.386(9)
C95 C96 1.422(8)
C95 C109 1.544(8)
O96 C96 1.353(7)
C97 C99 1.528(9)
C97 C98 1.534(9)
C97 C100 1.552(8)
C101 C103 1.533(9)
C101 C102 1.536(8)
C101 C104 1.538(9)
C105 C106 1.533(9)
C105 C107 1.534(10)
C105 C108 1.541(9)
C109 C110 1.515(9)
C109 C112 1.535(9)
C109 C111 1.541(9)
C200 Cl2 1.729(10)
C200 Cl1 1.729(8)
C201 Cl21 1.728(11)
C201 Cl11 1.729(11)
